data_2311444
loop_
_publ_author_name
'Gotoh, Kazuma'
'Ishida, Hiroyuki'

_publ_section_title
;
 Crystal structures of three hydrogen-bonded 1:2 compounds of chloranilic
 acid with 2-pyridone, 3-hy-droxy-pyridine and 4-hyroxypyridine.
;
_journal_coeditor_code LH5855
_journal_issue 'Pt 10'
_journal_name_full 'Acta crystallographica. Section E, Crystallographic communications'
_journal_page_first 1546
_journal_page_last 1550
_journal_paper_doi 10.1107/S2056989017013536
_journal_volume 73
_journal_year 2017
_chemical_formula_iupac '2C5 H6 N O +, C6 Cl2 O4 2-'
_chemical_formula_moiety '2(C5 H6 N O 1+), C6 Cl2 O4 2-'
_chemical_formula_sum 'C16 H12 Cl2 N2 O6'
_chemical_formula_weight 399.19
_chemical_name_common 'bis(4-hyroxypyridinium) chloranilate'
_chemical_name_systematic 'Bis(4-hyroxypyridinium) 2,5-dichloro-3,6-dioxocyclohexa-1,4-diene-1,4-diolate'
_space_group_crystal_system triclinic
_space_group_IT_number 2
_space_group_name_Hall '-P 1'
_space_group_name_H-M_alt 'P -1'
_atom_sites_solution_hydrogens mixed
_atom_sites_solution_primary direct
_atom_sites_solution_secondary difmap
_audit_creation_method SHELXL-2016/6
_cell_angle_alpha 102.177(3)
_cell_angle_beta 93.952(3)
_cell_angle_gamma 95.316(4)
_cell_formula_units_Z 2
_cell_length_a 5.49136(13)
_cell_length_b 8.2195(4)
_cell_length_c 18.1382(9)
_cell_measurement_reflns_used 11077
_cell_measurement_temperature 120.0(10)
_cell_measurement_theta_max 30.09
_cell_measurement_theta_min 3.02
_cell_volume 793.53(6)
_computing_cell_refinement
;
RAPID-AUTO (Rigaku, 2006)
;
_computing_data_collection
;
RAPID-AUTO (Rigaku, 2006)
;
_computing_data_reduction
;
RAPID-AUTO (Rigaku, 2006)
;
_computing_molecular_graphics
;
<i>ORTEP-3 for Windows</i> (Farrugia, 2012)
;
_computing_publication_material
;
CrystalStructure (Rigaku, 2010) and PLATON (Spek, 2009)
;
_computing_structure_refinement
;
SHELXL2016 (Sheldrick, 2015)
;
_computing_structure_solution
;
SHELXS97 (Sheldrick, 2008)
;
_diffrn_ambient_temperature 120(2)
_diffrn_detector_area_resol_mean 10.000
_diffrn_measured_fraction_theta_full 0.999
_diffrn_measured_fraction_theta_max 0.992
_diffrn_measurement_device_type 'Rigaku R-AXIS RAPIDII'
_diffrn_measurement_method \w
_diffrn_radiation_type 'Mo K\a'
_diffrn_radiation_wavelength 0.71075
_diffrn_reflns_av_R_equivalents 0.0356
_diffrn_reflns_limit_h_max 7
_diffrn_reflns_limit_h_min -7
_diffrn_reflns_limit_k_max 11
_diffrn_reflns_limit_k_min -11
_diffrn_reflns_limit_l_max 25
_diffrn_reflns_limit_l_min -25
_diffrn_reflns_number 12373
_diffrn_reflns_theta_full 25.242
_diffrn_reflns_theta_max 29.983
_diffrn_reflns_theta_min 3.021
_diffrn_standards_number 0
_exptl_absorpt_coefficient_mu 0.448
_exptl_absorpt_correction_T_max 0.948
_exptl_absorpt_correction_T_min 0.890
_exptl_absorpt_correction_type numerical
_exptl_absorpt_process_details
;
(<i>NUMABS</i>; Higashi, 1999)
;
_exptl_crystal_colour brown
_exptl_crystal_density_diffrn 1.671
_exptl_crystal_density_method 'not measured'
_exptl_crystal_description platelet
_exptl_crystal_F_000 408.00
_exptl_crystal_size_max 0.350
_exptl_crystal_size_mid 0.250
_exptl_crystal_size_min 0.120
_refine_diff_density_max 0.752
_refine_diff_density_min -0.341
_refine_ls_extinction_method none
_refine_ls_goodness_of_fit_ref 1.071
_refine_ls_hydrogen_treatment mixed
_refine_ls_matrix_type full
_refine_ls_number_parameters 247
_refine_ls_number_reflns 4597
_refine_ls_number_restraints 0
_refine_ls_restrained_S_all 1.071
_refine_ls_R_factor_all 0.0399
_refine_ls_R_factor_gt 0.0304
_refine_ls_shift/su_max 0.001
_refine_ls_shift/su_mean 0.000
_refine_ls_structure_factor_coef Fsqd
_refine_ls_weighting_details 'w = 1/[\s^2^(Fo^2^)+(0.0406P)^2^+0.3136P] where P=(Fo^2^+2Fc^2^)/3'
_refine_ls_weighting_scheme calc
_refine_ls_wR_factor_gt 0.0770
_refine_ls_wR_factor_ref 0.0798
_reflns_number_gt 4124
_reflns_number_total 4597
_reflns_threshold_expression I>2\s(I)
_cod_data_source_file lh5855sup1.cif
_cod_data_source_block III
_cod_original_cell_volume 793.52(6)
_cod_database_code 2311444
_shelx_space_group_comment
;
The symmetry employed for this shelxl refinement is uniquely defined
by the following loop, which should always be used as a source of
symmetry information in preference to the above space-group names.
They are only intended as comments.
;

loop_
_space_group_symop_operation_xyz
'x, y, z'
'-x, -y, -z'

loop_
_atom_site_type_symbol
_atom_site_label
_atom_site_fract_x
_atom_site_fract_y
_atom_site_fract_z
_atom_site_U_iso_or_equiv
_atom_site_adp_type
_atom_site_calc_flag
_atom_site_occupancy
Cl Cl1 0.42856(5) 0.16233(3) -0.07860(2) 0.01668(7) Uani d 1
Cl Cl2 1.13911(5) 0.28348(3) 0.52483(2) 0.01730(7) Uani d 1
O O1 0.03685(16) -0.10701(11) -0.14946(5) 0.02014(18) Uani d 1
O O2 0.33010(15) 0.24516(10) 0.08473(5) 0.01729(17) Uani d 1
O O3 1.55337(16) 0.23416(11) 0.62981(5) 0.01865(17) Uani d 1
O O4 1.14201(15) 0.00027(10) 0.38854(5) 0.01586(16) Uani d 1
O O5 0.18017(16) 0.33437(10) 0.25526(5) 0.01818(17) Uani d 1
H H5 0.118(3) 0.263(2) 0.2115(10) 0.027 Uiso d 1
O O6 0.74923(17) 0.40347(11) 0.05992(5) 0.02044(18) Uani d 1
H H6 0.617(3) 0.350(2) 0.0681(11) 0.031 Uiso d 1
N N1 0.76255(18) 0.16991(12) 0.35832(6) 0.01695(19) Uani d 1
H H1 0.896(3) 0.128(2) 0.3779(10) 0.025 Uiso d 1
N N2 1.04584(18) 0.71260(12) 0.25721(6) 0.01696(19) Uani d 1
H H2 1.114(3) 0.777(2) 0.2998(10) 0.025 Uiso d 1
C C1 0.02618(19) -0.05358(13) -0.08002(6) 0.01355(19) Uani d 1
C C2 0.19204(19) 0.07509(13) -0.03554(6) 0.01332(19) Uani d 1
C C3 0.18242(19) 0.13365(13) 0.04220(6) 0.01289(19) Uani d 1
C C4 1.52060(19) 0.12916(13) 0.56903(6) 0.01293(19) Uani d 1
C C5 1.33437(19) 0.12624(13) 0.51055(6) 0.01346(19) Uani d 1
C C6 1.30221(19) 0.00728(13) 0.44252(6) 0.01271(19) Uani d 1
C C7 0.6571(2) 0.30150(14) 0.39505(7) 0.0178(2) Uani d 1
H H7 0.719110 0.355184 0.445342 0.021 Uiso calc 1
C C8 0.4617(2) 0.35945(14) 0.36116(7) 0.0169(2) Uani d 1
H H8 0.390102 0.453256 0.387366 0.020 Uiso calc 1
C C9 0.3693(2) 0.27801(13) 0.28719(6) 0.0141(2) Uani d 1
C C10 0.4863(2) 0.14337(14) 0.24949(6) 0.0169(2) Uani d 1
H H10 0.430463 0.088006 0.198898 0.020 Uiso calc 1
C C11 0.6819(2) 0.09297(15) 0.28659(7) 0.0180(2) Uani d 1
H H11 0.761693 0.002289 0.261273 0.022 Uiso calc 1
C C12 0.8247(2) 0.62477(14) 0.25631(6) 0.0169(2) Uani d 1
H H12 0.743357 0.635815 0.301370 0.020 Uiso calc 1
C C13 0.7170(2) 0.51997(14) 0.19096(6) 0.0152(2) Uani d 1
H H13 0.560916 0.459117 0.190415 0.018 Uiso calc 1
C C14 0.8392(2) 0.50334(13) 0.12492(6) 0.0145(2) Uani d 1
C C15 1.0695(2) 0.59750(15) 0.12741(7) 0.0178(2) Uani d 1
H H15 1.155223 0.590054 0.083294 0.021 Uiso calc 1
C C16 1.1663(2) 0.69955(15) 0.19462(7) 0.0181(2) Uani d 1
H H16 1.321913 0.762460 0.197088 0.022 Uiso calc 1

loop_
_atom_site_aniso_label
_atom_site_aniso_U_11
_atom_site_aniso_U_22
_atom_site_aniso_U_33
_atom_site_aniso_U_12
_atom_site_aniso_U_13
_atom_site_aniso_U_23
Cl1 0.01602(12) 0.01837(13) 0.01388(12) -0.00454(9) 0.00310(9) 0.00181(9)
Cl2 0.01776(13) 0.01555(12) 0.01668(13) 0.00527(9) -0.00194(9) -0.00109(9)
O1 0.0204(4) 0.0252(4) 0.0108(4) -0.0062(3) 0.0022(3) -0.0016(3)
O2 0.0165(4) 0.0179(4) 0.0136(4) -0.0054(3) -0.0007(3) -0.0014(3)
O3 0.0202(4) 0.0181(4) 0.0140(4) 0.0038(3) -0.0031(3) -0.0038(3)
O4 0.0164(4) 0.0164(4) 0.0129(4) 0.0021(3) -0.0034(3) 0.0005(3)
O5 0.0183(4) 0.0175(4) 0.0162(4) 0.0037(3) -0.0050(3) -0.0004(3)
O6 0.0196(4) 0.0230(4) 0.0135(4) -0.0083(3) 0.0008(3) -0.0029(3)
N1 0.0157(4) 0.0177(4) 0.0181(5) 0.0022(3) -0.0003(4) 0.0057(4)
N2 0.0177(4) 0.0173(4) 0.0128(4) -0.0016(3) -0.0028(4) -0.0006(3)
C1 0.0126(4) 0.0151(5) 0.0117(5) -0.0008(4) 0.0003(4) 0.0014(4)
C2 0.0118(4) 0.0151(4) 0.0121(5) -0.0025(4) 0.0018(4) 0.0023(4)
C3 0.0120(4) 0.0131(4) 0.0126(5) -0.0004(3) 0.0000(4) 0.0019(4)
C4 0.0134(4) 0.0129(4) 0.0116(5) 0.0001(4) 0.0011(4) 0.0012(4)
C5 0.0135(4) 0.0128(4) 0.0133(5) 0.0028(4) -0.0001(4) 0.0007(4)
C6 0.0122(4) 0.0124(4) 0.0126(5) -0.0005(3) -0.0001(4) 0.0020(4)
C7 0.0200(5) 0.0153(5) 0.0162(5) 0.0000(4) -0.0032(4) 0.0016(4)
C8 0.0196(5) 0.0141(5) 0.0154(5) 0.0020(4) -0.0011(4) 0.0003(4)
C9 0.0144(4) 0.0131(4) 0.0146(5) 0.0000(4) 0.0006(4) 0.0032(4)
C10 0.0201(5) 0.0171(5) 0.0125(5) 0.0027(4) 0.0010(4) 0.0012(4)
C11 0.0197(5) 0.0180(5) 0.0170(5) 0.0045(4) 0.0043(4) 0.0034(4)
C12 0.0170(5) 0.0198(5) 0.0129(5) 0.0010(4) 0.0016(4) 0.0015(4)
C13 0.0132(4) 0.0164(5) 0.0147(5) -0.0011(4) 0.0008(4) 0.0019(4)
C14 0.0149(5) 0.0137(4) 0.0129(5) -0.0006(4) -0.0006(4) 0.0002(4)
C15 0.0156(5) 0.0205(5) 0.0148(5) -0.0039(4) 0.0023(4) 0.0001(4)
C16 0.0146(5) 0.0191(5) 0.0181(5) -0.0032(4) -0.0001(4) 0.0010(4)

loop_
_atom_type_symbol
_atom_type_description
_atom_type_scat_dispersion_real
_atom_type_scat_dispersion_imag
_atom_type_scat_source
C C 0.0033 0.0016 'International Tables Vol C Tables 4.2.6.8 and 6.1.1.4'
H H 0.0000 0.0000 'International Tables Vol C Tables 4.2.6.8 and 6.1.1.4'
O O 0.0106 0.0060 'International Tables Vol C Tables 4.2.6.8 and 6.1.1.4'
N N 0.0061 0.0033 'International Tables Vol C Tables 4.2.6.8 and 6.1.1.4'
Cl Cl 0.1484 0.1585 'International Tables Vol C Tables 4.2.6.8 and 6.1.1.4'

loop_
_geom_angle_atom_site_label_1
_geom_angle_atom_site_label_2
_geom_angle_atom_site_label_3
_geom_angle_site_symmetry_3
_geom_angle
C9 O5 H5 . 111.3(11)
C14 O6 H6 . 107.1(13)
C11 N1 C7 . 120.85(10)
C11 N1 H1 . 114.5(11)
C7 N1 H1 . 124.6(11)
C16 N2 C12 . 121.30(10)
C16 N2 H2 . 119.3(12)
C12 N2 H2 . 119.4(12)
O1 C1 C2 . 123.43(10)
O1 C1 C3 2 117.79(9)
C2 C1 C3 2 118.79(9)
C3 C2 C1 . 123.56(10)
C3 C2 Cl1 . 118.10(8)
C1 C2 Cl1 . 118.31(8)
O2 C3 C2 . 125.93(10)
O2 C3 C1 2 116.43(9)
C2 C3 C1 2 117.64(9)
O3 C4 C5 . 124.83(10)
O3 C4 C6 2_856 116.58(9)
C5 C4 C6 2_856 118.59(9)
C6 C5 C4 . 123.72(10)
C6 C5 Cl2 . 118.75(8)
C4 C5 Cl2 . 117.52(8)
O4 C6 C5 . 126.22(10)
O4 C6 C4 2_856 116.09(9)
C5 C6 C4 2_856 117.69(9)
N1 C7 C8 . 121.23(11)
N1 C7 H7 . 119.4
C8 C7 H7 . 119.4
C7 C8 C9 . 118.99(11)
C7 C8 H8 . 120.5
C9 C8 H8 . 120.5
O5 C9 C8 . 118.46(10)
O5 C9 C10 . 122.89(10)
C8 C9 C10 . 118.62(10)
C11 C10 C9 . 119.23(10)
C11 C10 H10 . 120.4
C9 C10 H10 . 120.4
N1 C11 C10 . 121.03(11)
N1 C11 H11 . 119.5
C10 C11 H11 . 119.5
N2 C12 C13 . 120.52(11)
N2 C12 H12 . 119.7
C13 C12 H12 . 119.7
C12 C13 C14 . 119.37(10)
C12 C13 H13 . 120.3
C14 C13 H13 . 120.3
O6 C14 C13 . 123.08(10)
O6 C14 C15 . 118.05(10)
C13 C14 C15 . 118.87(10)
C16 C15 C14 . 118.63(11)
C16 C15 H15 . 120.7
C14 C15 H15 . 120.7
N2 C16 C15 . 121.29(10)
N2 C16 H16 . 119.4
C15 C16 H16 . 119.4

loop_
_geom_bond_atom_site_label_1
_geom_bond_atom_site_label_2
_geom_bond_site_symmetry_2
_geom_bond_distance
Cl1 C2 . 1.7363(11)
Cl2 C5 . 1.7438(11)
O1 C1 . 1.2508(13)
O2 C3 . 1.2532(12)
O3 C4 . 1.2390(13)
O4 C6 . 1.2586(13)
O5 C9 . 1.3223(13)
O5 H5 . 0.907(18)
O6 C14 . 1.3208(13)
O6 H6 . 0.852(19)
N1 C11 . 1.3456(15)
N1 C7 . 1.3469(15)
N1 H1 . 0.918(18)
N2 C16 . 1.3430(16)
N2 C12 . 1.3511(15)
N2 H2 . 0.877(18)
C1 C2 . 1.3997(14)
C1 C3 2 1.5410(15)
C2 C3 . 1.3970(15)
C4 C5 . 1.4165(14)
C4 C6 2_856 1.5426(15)
C5 C6 . 1.3924(15)
C7 C8 . 1.3722(16)
C7 H7 . 0.9500
C8 C9 . 1.4035(15)
C8 H8 . 0.9500
C9 C10 . 1.4065(16)
C10 C11 . 1.3703(16)
C10 H10 . 0.9500
C11 H11 . 0.9500
C12 C13 . 1.3693(15)
C12 H12 . 0.9500
C13 C14 . 1.4009(16)
C13 H13 . 0.9500
C14 C15 . 1.4126(15)
C15 C16 . 1.3671(15)
C15 H15 . 0.9500
C16 H16 . 0.9500

loop_
_geom_hbond_atom_site_label_D
_geom_hbond_atom_site_label_H
_geom_hbond_atom_site_label_A
_geom_hbond_site_symmetry_A
_geom_hbond_distance_DH
_geom_hbond_distance_HA
_geom_hbond_distance_DA
_geom_hbond_angle_DHA
_geom_hbond_publ_flag
O5 H5 O1 2_555 0.905(17) 1.640(17) 2.5208(13) 163.2(17) y
O6 H6 O2 . 0.852(17) 1.800(17) 2.6510(13) 177.3(18) y
N1 H1 O4 . 0.919(17) 1.810(17) 2.7000(13) 162.3(16) y
N2 H2 O4 1_565 0.876(18) 2.156(17) 2.9603(14) 152.3(15) y
N2 H2 O3 2_866 0.876(18) 2.176(17) 2.8384(14) 132.1(14) y
C7 H7 Cl2 . 0.95 2.81 3.4540(12) 126 y
C12 H12 O3 2_766 0.95 2.32 3.1541(14) 146 y
C13 H13 O2 . 0.95 2.49 3.1685(14) 128 y
C16 H16 Cl1 2_765 0.95 2.77 3.4427(12) 128 y

loop_
_geom_torsion_atom_site_label_1
_geom_torsion_atom_site_label_2
_geom_torsion_atom_site_label_3
_geom_torsion_atom_site_label_4
_geom_torsion_site_symmetry_1
_geom_torsion_site_symmetry_4
_geom_torsion
O1 C1 C2 C3 . . -179.19(11)
C3 C1 C2 C3 2 . 1.29(18)
O1 C1 C2 Cl1 . . -1.30(16)
C3 C1 C2 Cl1 2 . 179.17(7)
C1 C2 C3 O2 . . 178.00(11)
Cl1 C2 C3 O2 . . 0.11(16)
C1 C2 C3 C1 . 2 -1.27(17)
Cl1 C2 C3 C1 . 2 -179.16(7)
O3 C4 C5 C6 . . 179.64(11)
C6 C4 C5 C6 2_856 . -0.41(17)
O3 C4 C5 Cl2 . . 0.75(16)
C6 C4 C5 Cl2 2_856 . -179.29(7)
C4 C5 C6 O4 . . -179.11(10)
Cl2 C5 C6 O4 . . -0.23(16)
C4 C5 C6 C4 . 2_856 0.40(17)
Cl2 C5 C6 C4 . 2_856 179.28(7)
C11 N1 C7 C8 . . 1.17(18)
N1 C7 C8 C9 . . 0.81(18)
C7 C8 C9 O5 . . 179.64(10)
C7 C8 C9 C10 . . -2.23(17)
O5 C9 C10 C11 . . 179.80(10)
C8 C9 C10 C11 . . 1.75(17)
C7 N1 C11 C10 . . -1.68(17)
C9 C10 C11 N1 . . 0.18(17)
C16 N2 C12 C13 . . -0.23(17)
N2 C12 C13 C14 . . 0.54(17)
C12 C13 C14 O6 . . 179.17(11)
C12 C13 C14 C15 . . -0.92(17)
O6 C14 C15 C16 . . -179.08(11)
C13 C14 C15 C16 . . 1.01(17)
C12 N2 C16 C15 . . 0.33(18)
C14 C15 C16 N2 . . -0.72(18)
